data_7128034
loop_
_publ_author_name
'Duan, Longhui'
'Wang, Zhonggui'
'Zhao, Kun'
'Gu, Zhenhua'

_publ_section_title
;
 Enantioselective preparation of atropisomeric biaryl
 trifluoromethylsulfanes via ring-opening of cyclic diaryliodoniums.
;
_journal_issue 32
_journal_name_full 'Chemical communications (Cambridge, England)'
_journal_page_first 3881
_journal_page_last 3884
_journal_paper_doi 10.1039/d1cc00171j
_journal_volume 57
_journal_year 2021
_chemical_formula_moiety 'C27 H22 F3 O P S'
_chemical_formula_sum 'C27 H22 F3 O P S'
_chemical_formula_weight 482.47
_space_group_crystal_system triclinic
_space_group_IT_number 1
_space_group_name_Hall 'P 1'
_space_group_name_H-M_alt 'P 1'
_atom_sites_solution_hydrogens geom
_atom_sites_solution_primary dual
_audit_creation_date 2020-10-12
_audit_creation_method
;
Olex2 1.3-alpha
(compiled 2020.09.11 svn.r3730fd0d for OlexSys, GUI svn.r6159)
;
_audit_update_record
;
2020-12-16 deposited with the CCDC.	2021-03-11 downloaded from the CCDC.
;
_cell_angle_alpha 89.937(7)
_cell_angle_beta 79.651(8)
_cell_angle_gamma 77.950(7)
_cell_formula_units_Z 2
_cell_length_a 8.3423(8)
_cell_length_b 9.5634(7)
_cell_length_c 15.2295(15)
_cell_measurement_reflns_used 6203
_cell_measurement_temperature 100.01(10)
_cell_measurement_theta_max 28.9450
_cell_measurement_theta_min 2.5880
_cell_volume 1168.08(19)
_computing_cell_refinement 'CrysAlisPro 1.171.38.43f (Rigaku OD, 2015)'
_computing_data_collection 'CrysAlisPro 1.171.38.43f (Rigaku OD, 2015)'
_computing_data_reduction 'CrysAlisPro 1.171.38.43f (Rigaku OD, 2015)'
_computing_molecular_graphics 'Olex2 1.3-alpha (Dolomanov et al., 2009)'
_computing_publication_material 'Olex2 1.3-alpha (Dolomanov et al., 2009)'
_computing_structure_refinement 'SHELXL 2018/3 (Sheldrick, 2015)'
_computing_structure_solution 'SHELXT  (Sheldrick, 2015)'
_diffrn_ambient_environment N~2~
_diffrn_ambient_temperature 100.01(10)
_diffrn_detector 'CCD plate'
_diffrn_detector_area_resol_mean 5.2684
_diffrn_detector_type AtlasS2
_diffrn_measured_fraction_theta_full 1.000
_diffrn_measured_fraction_theta_max 0.869
_diffrn_measurement_details
;
List of Runs (angles in degrees, time in seconds):

  # Type    Start    End  Width  t~exp~   \w     \q     \k     \f   Frames
#--------------------------------------------------------------------------
  1  \w    -36.00  56.00   1.00    1.00    --  -11.27  57.00  90.00   92
  2  \w     76.00 101.00   1.00    1.00    --   11.90 178.00 -60.00   25
  3  \w    -84.00  15.00   1.00    1.00    --  -11.27 -57.00 -60.00   99
  4  \w    -78.00  17.00   1.00    1.00    --  -11.27 -77.00-180.00   95
  5  \w     76.00 101.00   1.00    2.00    --   11.90 178.00 -60.00   25
  6  \w    -12.00  74.00   1.00    2.00    --   11.90  37.00 120.00   86
  7  \w     35.00 101.00   1.00    2.00    --   11.90 178.00  60.00   66
;
_diffrn_measurement_device 'four-circle diffractometer'
_diffrn_measurement_device_type 'SuperNova, Dual, Cu at zero, AtlasS2'
_diffrn_measurement_method '\w scans'
_diffrn_orient_matrix_type 'CrysAlisPro convention (1999,Acta A55,543-557)'
_diffrn_orient_matrix_UB_11 -0.0654525000
_diffrn_orient_matrix_UB_12 0.0143051000
_diffrn_orient_matrix_UB_13 0.0377176000
_diffrn_orient_matrix_UB_21 -0.0591922000
_diffrn_orient_matrix_UB_22 0.0154256000
_diffrn_orient_matrix_UB_23 -0.0286671000
_diffrn_orient_matrix_UB_31 -0.0058452000
_diffrn_orient_matrix_UB_32 -0.0729197000
_diffrn_orient_matrix_UB_33 -0.0005312000
_diffrn_radiation_monochromator mirror
_diffrn_radiation_probe x-ray
_diffrn_radiation_type 'Mo K\a'
_diffrn_radiation_wavelength 0.71073
_diffrn_reflns_av_R_equivalents 0.0497
_diffrn_reflns_av_unetI/netI 0.0905
_diffrn_reflns_Laue_measured_fraction_full 1.000
_diffrn_reflns_Laue_measured_fraction_max 0.869
_diffrn_reflns_limit_h_max 10
_diffrn_reflns_limit_h_min -11
_diffrn_reflns_limit_k_max 13
_diffrn_reflns_limit_k_min -11
_diffrn_reflns_limit_l_max 20
_diffrn_reflns_limit_l_min -20
_diffrn_reflns_number 15423
_diffrn_reflns_point_group_measured_fraction_full 0.913
_diffrn_reflns_point_group_measured_fraction_max 0.750
_diffrn_reflns_theta_full 25.242
_diffrn_reflns_theta_max 29.448
_diffrn_reflns_theta_min 2.179
_diffrn_source 'micro-focus sealed X-ray tube'
_diffrn_source_type 'SuperNova (Mo) X-ray Source'
_exptl_absorpt_coefficient_mu 0.249
_exptl_absorpt_correction_T_max 1.00000
_exptl_absorpt_correction_T_min 0.55703
_exptl_absorpt_correction_type multi-scan
_exptl_absorpt_process_details
;
CrysAlisPro 1.171.38.43f (Rigaku Oxford Diffraction, 2015)
Empirical absorption correction using spherical harmonics,
 implemented in SCALE3 ABSPACK scaling algorithm.
;
_exptl_crystal_colour colourless
_exptl_crystal_colour_primary colourless
_exptl_crystal_density_diffrn 1.372
_exptl_crystal_description block
_exptl_crystal_F_000 500
_exptl_crystal_size_max 0.12
_exptl_crystal_size_mid 0.11
_exptl_crystal_size_min 0.09
_refine_diff_density_max 0.787
_refine_diff_density_min -0.430
_refine_diff_density_rms 0.082
_refine_ls_abs_structure_details
;
 Flack x determined using 2530 quotients [(I+)-(I-)]/[(I+)+(I-)]
 (Parsons, Flack and Wagner, Acta Cryst. B69 (2013) 249-259).
;
_refine_ls_abs_structure_Flack 0.05(7)
_refine_ls_extinction_method none
_refine_ls_goodness_of_fit_ref 1.042
_refine_ls_hydrogen_treatment constr
_refine_ls_matrix_type full
_refine_ls_number_parameters 599
_refine_ls_number_reflns 9720
_refine_ls_number_restraints 3
_refine_ls_restrained_S_all 1.042
_refine_ls_R_factor_all 0.0791
_refine_ls_R_factor_gt 0.0659
_refine_ls_shift/su_max 0.000
_refine_ls_shift/su_mean 0.000
_refine_ls_structure_factor_coef Fsqd
_refine_ls_weighting_details 'w=1/[\s^2^(Fo^2^)+(0.0773P)^2^+0.3707P] where P=(Fo^2^+2Fc^2^)/3'
_refine_ls_weighting_scheme calc
_refine_ls_wR_factor_gt 0.1539
_refine_ls_wR_factor_ref 0.1677
_reflns_Friedel_coverage 0.727
_reflns_Friedel_fraction_full 0.826
_reflns_Friedel_fraction_max 0.631
_reflns_number_gt 8043
_reflns_number_total 9720
_reflns_threshold_expression 'I > 2\s(I)'
_cod_data_source_file d1cc00171j2.cif
_cod_data_source_block 6-42
_cod_depositor_comments 'Adding full bibliography for 7128032--7128034.cif.'
_cod_database_code 7128034
_shelx_shelxl_version_number 2018/3
_shelx_space_group_comment
;
The symmetry employed for this shelxl refinement is uniquely defined
by the following loop, which should always be used as a source of
symmetry information in preference to the above space-group names.
They are only intended as comments.
;
_shelx_estimated_absorpt_t_max 0.978
_shelx_estimated_absorpt_t_min 0.971
_reflns_odcompleteness_completeness 99.98
_reflns_odcompleteness_iscentric 1
_reflns_odcompleteness_theta 26.32
_olex2_refinement_description
;
1. Fixed Uiso
 At 1.2 times of:
  All C(H) groups
 At 1.5 times of:
  All C(H,H,H) groups
2.a Aromatic/amide H refined with riding coordinates:
 C2(H2), C3(H3), C4(H4), C5(H5), C6(H6), C8(H8), C9(H9), C10(H10), C15(H15),
 C16(H16), C17(H17), C22(H22), C23(H23), C24(H24), C25(H25), C26(H26), C30(H30),
  C31(H31), C32(H32), C38(H38), C39(H39), C40(H40), C44(H44), C45(H45),
 C46(H46), C47(H47), C48(H48), C50(H50), C51(H51), C52(H52), C53(H53), C54(H54)
2.b Idealised Me refined as rotating group:
 C19(H19A,H19B,H19C), C27(H27A,H27B,H27C), C34(H34A,H34B,H34C), C42(H42A,H42B,
 H42C)
;
_olex2_date_sample_data_collection 2020-10-12
_olex2_submission_special_instructions 'No special instructions were received'
_oxdiff_exptl_absorpt_empirical_details
;
Empirical correction (ABSPACK) includes:
- Absorption correction using spherical harmonics
- Frame scaling
;
_oxdiff_exptl_absorpt_empirical_full_max 1.483
_oxdiff_exptl_absorpt_empirical_full_min 0.542

loop_
_space_group_symop_operation_xyz
'x, y, z'

loop_
_atom_site_label
_atom_site_type_symbol
_atom_site_fract_x
_atom_site_fract_y
_atom_site_fract_z
_atom_site_U_iso_or_equiv
_atom_site_adp_type
_atom_site_occupancy
_atom_site_site_symmetry_order
_atom_site_calc_flag
_atom_site_refinement_flags_posn
_atom_site_refinement_flags_adp
_atom_site_refinement_flags_occupancy
_atom_site_disorder_assembly
_atom_site_disorder_group
S1 S 0.24332(19) 0.98113(15) 0.66082(11) 0.0295(3) Uani 1 1 d . . . . .
P1 P -0.06579(16) 0.78181(15) 0.83908(10) 0.0220(3) Uani 1 1 d . . . . .
F1 F 0.5332(6) 0.9157(5) 0.5532(5) 0.088(2) Uani 1 1 d . . . . .
F2 F 0.3491(9) 1.0536(9) 0.4970(4) 0.100(2) Uani 1 1 d . . . . .
F3 F 0.4520(6) 1.1323(4) 0.5990(3) 0.0557(12) Uani 1 1 d . . . . .
O1 O -0.1180(5) 0.6812(5) 0.7818(3) 0.0348(11) Uani 1 1 d . . . . .
C1 C -0.1747(7) 0.7853(6) 0.9535(4) 0.0207(11) Uani 1 1 d . . . . .
C2 C -0.1634(8) 0.6552(6) 0.9964(4) 0.0282(13) Uani 1 1 d . . . . .
H2 H -0.098661 0.572005 0.966535 0.034 Uiso 1 1 calc R U . . .
C3 C -0.2483(8) 0.6492(6) 1.0832(4) 0.0307(14) Uani 1 1 d . . . . .
H3 H -0.238458 0.562359 1.111456 0.037 Uiso 1 1 calc R U . . .
C4 C -0.3475(8) 0.7724(6) 1.1279(4) 0.0275(13) Uani 1 1 d . . . . .
H4 H -0.403292 0.768072 1.186169 0.033 Uiso 1 1 calc R U . . .
C5 C -0.3635(7) 0.9014(6) 1.0859(4) 0.0278(13) Uani 1 1 d . . . . .
H5 H -0.432515 0.983522 1.114969 0.033 Uiso 1 1 calc R U . . .
C6 C -0.2747(7) 0.9074(6) 0.9989(4) 0.0242(12) Uani 1 1 d . . . . .
H6 H -0.283115 0.994702 0.971284 0.029 Uiso 1 1 calc R U . . .
C7 C 0.1558(7) 0.7372(5) 0.8424(4) 0.0189(11) Uani 1 1 d . . . . .
C8 C 0.2104(7) 0.7359(6) 0.9239(4) 0.0218(12) Uani 1 1 d . . . . .
H8 H 0.132747 0.760737 0.976390 0.026 Uiso 1 1 calc R U . . .
C9 C 0.3783(7) 0.6982(6) 0.9277(4) 0.0219(12) Uani 1 1 d . . . . .
H9 H 0.413237 0.697661 0.982406 0.026 Uiso 1 1 calc R U . . .
C10 C 0.4939(7) 0.6615(6) 0.8497(4) 0.0202(11) Uani 1 1 d . . . . .
H10 H 0.606652 0.636106 0.852561 0.024 Uiso 1 1 calc R U . . .
C11 C 0.4448(7) 0.6616(6) 0.7671(4) 0.0204(11) Uani 1 1 d . . . . .
C12 C 0.2743(7) 0.7007(5) 0.7629(4) 0.0180(11) Uani 1 1 d . . . . .
C13 C 0.2259(6) 0.6976(6) 0.6722(4) 0.0184(11) Uani 1 1 d . . . . .
C14 C 0.1986(7) 0.5695(7) 0.6403(4) 0.0259(12) Uani 1 1 d . . . . .
C15 C 0.1585(8) 0.5631(7) 0.5557(4) 0.0355(15) Uani 1 1 d . . . . .
H15 H 0.144699 0.477044 0.532957 0.043 Uiso 1 1 calc R U . . .
C16 C 0.1390(9) 0.6840(8) 0.5051(5) 0.0401(16) Uani 1 1 d . . . . .
H16 H 0.107885 0.679263 0.449709 0.048 Uiso 1 1 calc R U . . .
C17 C 0.1651(7) 0.8101(7) 0.5358(4) 0.0310(14) Uani 1 1 d . . . . .
H17 H 0.152661 0.890892 0.501510 0.037 Uiso 1 1 calc R U . . .
C18 C 0.2109(7) 0.8160(6) 0.6197(4) 0.0221(11) Uani 1 1 d . . . . .
C19 C 0.2111(9) 0.4380(7) 0.6957(5) 0.0362(15) Uani 1 1 d . . . . .
H19A H 0.315410 0.419658 0.716458 0.054 Uiso 1 1 calc R U . . .
H19B H 0.205014 0.357343 0.659994 0.054 Uiso 1 1 calc R U . . .
H19C H 0.120965 0.453452 0.746054 0.054 Uiso 1 1 calc R U . . .
C20 C 0.4022(8) 1.0184(7) 0.5727(5) 0.0377(15) Uani 1 1 d . . . . .
C21 C -0.1071(7) 0.9629(7) 0.8047(4) 0.0269(13) Uani 1 1 d . . . . .
C22 C -0.2015(8) 1.0015(9) 0.7384(5) 0.0382(16) Uani 1 1 d . . . . .
H22 H -0.241478 0.932862 0.710573 0.046 Uiso 1 1 calc R U . . .
C23 C -0.2357(9) 1.1443(11) 0.7141(6) 0.057(3) Uani 1 1 d . . . . .
H23 H -0.300847 1.170067 0.670753 0.069 Uiso 1 1 calc R U . . .
C24 C -0.1756(10) 1.2468(10) 0.7525(5) 0.050(2) Uani 1 1 d . . . . .
H24 H -0.197557 1.340814 0.734615 0.060 Uiso 1 1 calc R U . . .
C25 C -0.0814(9) 1.2091(8) 0.8185(5) 0.0399(17) Uani 1 1 d . . . . .
H25 H -0.040858 1.278074 0.845663 0.048 Uiso 1 1 calc R U . . .
C26 C -0.0479(7) 1.0692(7) 0.8438(4) 0.0268(13) Uani 1 1 d . . . . .
H26 H 0.015608 1.044956 0.888073 0.032 Uiso 1 1 calc R U . . .
C27 C 0.5756(7) 0.6194(7) 0.6840(4) 0.0275(13) Uani 1 1 d . . . . .
H27A H 0.567267 0.528581 0.660545 0.041 Uiso 1 1 calc R U . . .
H27B H 0.684278 0.612240 0.698531 0.041 Uiso 1 1 calc R U . . .
H27C H 0.558470 0.690437 0.640142 0.041 Uiso 1 1 calc R U . . .
S2 S 0.8589(2) 0.50176(16) 0.32579(11) 0.0364(4) Uani 1 1 d . . . . .
P2 P 1.07521(15) 0.20582(14) 0.15545(9) 0.0194(3) Uani 1 1 d . . . . .
F4 F 0.5957(7) 0.5312(5) 0.4596(3) 0.0652(14) Uani 1 1 d . . . . .
F5 F 0.7543(7) 0.6738(8) 0.4647(5) 0.112(3) Uani 1 1 d . . . . .
F6 F 0.5922(7) 0.7012(7) 0.3736(4) 0.091(2) Uani 1 1 d . . . . .
O2 O 1.1220(5) 0.3141(5) 0.2110(3) 0.0294(10) Uani 1 1 d . . . . .
C28 C 0.7945(7) 0.2310(6) 0.3209(4) 0.0183(11) Uani 1 1 d . . . . .
C29 C 0.7845(7) 0.0983(6) 0.3561(4) 0.0235(11) Uani 1 1 d . . . . .
C30 C 0.8437(7) 0.0645(6) 0.4355(4) 0.0292(13) Uani 1 1 d . . . . .
H30 H 0.836861 -0.023640 0.460101 0.035 Uiso 1 1 calc R U . . .
C31 C 0.9114(8) 0.1575(8) 0.4780(4) 0.0380(16) Uani 1 1 d . . . . .
H31 H 0.953472 0.131224 0.529575 0.046 Uiso 1 1 calc R U . . .
C32 C 0.9171(8) 0.2915(7) 0.4436(4) 0.0316(14) Uani 1 1 d . . . . .
H32 H 0.961769 0.355814 0.472464 0.038 Uiso 1 1 calc R U . . .
C33 C 0.8557(7) 0.3287(6) 0.3663(4) 0.0224(11) Uani 1 1 d . . . . .
C34 C 0.7100(9) -0.0073(7) 0.3131(5) 0.0378(16) Uani 1 1 d . . . . .
H34A H 0.596430 -0.000092 0.342331 0.057 Uiso 1 1 calc R U . . .
H34B H 0.772581 -0.102378 0.318297 0.057 Uiso 1 1 calc R U . . .
H34C H 0.713214 0.012837 0.251123 0.057 Uiso 1 1 calc R U . . .
C35 C 0.6956(9) 0.6032(7) 0.4100(5) 0.0384(16) Uani 1 1 d . . . . .
C36 C 0.7371(7) 0.2660(5) 0.2336(4) 0.0169(10) Uani 1 1 d . . . . .
C37 C 0.8527(6) 0.2449(5) 0.1530(4) 0.0177(11) Uani 1 1 d . . . . .
C38 C 0.7989(7) 0.2634(6) 0.0711(4) 0.0222(12) Uani 1 1 d . . . . .
H38 H 0.875643 0.247929 0.017773 0.027 Uiso 1 1 calc R U . . .
C39 C 0.6293(7) 0.3051(6) 0.0705(4) 0.0254(13) Uani 1 1 d . . . . .
H39 H 0.592133 0.316070 0.016349 0.031 Uiso 1 1 calc R U . . .
C40 C 0.5155(8) 0.3303(6) 0.1496(4) 0.0279(13) Uani 1 1 d . . . . .
H40 H 0.402701 0.360756 0.148006 0.034 Uiso 1 1 calc R U . . .
C41 C 0.5664(7) 0.3111(6) 0.2320(4) 0.0231(12) Uani 1 1 d . . . . .
C42 C 0.4373(8) 0.3393(8) 0.3165(4) 0.0322(14) Uani 1 1 d . . . . .
H42A H 0.452325 0.419907 0.349197 0.048 Uiso 1 1 calc R U . . .
H42B H 0.449490 0.256578 0.352439 0.048 Uiso 1 1 calc R U . . .
H42C H 0.327930 0.359411 0.301648 0.048 Uiso 1 1 calc R U . . .
C43 C 1.1862(6) 0.2010(6) 0.0411(4) 0.0201(11) Uani 1 1 d . . . . .
C44 C 1.2703(7) 0.0757(6) -0.0071(4) 0.0240(12) Uani 1 1 d . . . . .
H44 H 1.266806 -0.012523 0.018073 0.029 Uiso 1 1 calc R U . . .
C45 C 1.3599(8) 0.0819(6) -0.0933(4) 0.0277(13) Uani 1 1 d . . . . .
H45 H 1.414754 -0.002051 -0.125858 0.033 Uiso 1 1 calc R U . . .
C46 C 1.3667(8) 0.2133(7) -0.1301(4) 0.0298(14) Uani 1 1 d . . . . .
H46 H 1.425877 0.217051 -0.187626 0.036 Uiso 1 1 calc R U . . .
C47 C 1.2873(8) 0.3386(6) -0.0827(4) 0.0282(13) Uani 1 1 d . . . . .
H47 H 1.293818 0.426515 -0.107619 0.034 Uiso 1 1 calc R U . . .
C48 C 1.1966(7) 0.3324(6) 0.0034(4) 0.0243(12) Uani 1 1 d . . . . .
H48 H 1.142840 0.416667 0.035782 0.029 Uiso 1 1 calc R U . . .
C49 C 1.1234(7) 0.0263(7) 0.1941(4) 0.0238(12) Uani 1 1 d . . . . .
C50 C 1.0671(7) -0.0858(7) 0.1584(4) 0.0268(13) Uani 1 1 d . . . . .
H50 H 1.001723 -0.067973 0.114523 0.032 Uiso 1 1 calc R U . . .
C51 C 1.1088(9) -0.2225(7) 0.1882(5) 0.0390(16) Uani 1 1 d . . . . .
H51 H 1.070333 -0.296750 0.165342 0.047 Uiso 1 1 calc R U . . .
C52 C 1.2086(9) -0.2482(8) 0.2528(5) 0.047(2) Uani 1 1 d . . . . .
H52 H 1.239568 -0.340751 0.271888 0.056 Uiso 1 1 calc R U . . .
C53 C 1.2620(9) -0.1384(9) 0.2889(5) 0.0444(19) Uani 1 1 d . . . . .
H53 H 1.324954 -0.156670 0.333833 0.053 Uiso 1 1 calc R U . . .
C54 C 1.2232(8) -0.0010(8) 0.2589(4) 0.0325(15) Uani 1 1 d . . . . .
H54 H 1.263164 0.072320 0.281855 0.039 Uiso 1 1 calc R U . . .

loop_
_atom_site_aniso_label
_atom_site_aniso_U_11
_atom_site_aniso_U_22
_atom_site_aniso_U_33
_atom_site_aniso_U_23
_atom_site_aniso_U_13
_atom_site_aniso_U_12
S1 0.0327(8) 0.0238(7) 0.0263(8) 0.0005(6) 0.0073(6) -0.0039(6)
P1 0.0161(7) 0.0342(8) 0.0162(7) -0.0028(6) -0.0012(5) -0.0082(6)
F1 0.052(3) 0.038(3) 0.143(6) -0.013(3) 0.058(3) -0.004(2)
F2 0.114(5) 0.171(6) 0.046(3) 0.049(4) -0.015(3) -0.098(5)
F3 0.067(3) 0.037(2) 0.063(3) -0.006(2) 0.012(2) -0.029(2)
O1 0.024(2) 0.057(3) 0.027(2) -0.012(2) -0.0004(18) -0.020(2)
C1 0.016(3) 0.026(3) 0.021(3) -0.003(2) -0.004(2) -0.008(2)
C2 0.026(3) 0.024(3) 0.030(3) -0.004(2) 0.002(3) -0.002(2)
C3 0.035(3) 0.026(3) 0.032(4) 0.007(3) -0.003(3) -0.012(3)
C4 0.029(3) 0.033(3) 0.021(3) 0.002(2) 0.000(2) -0.012(3)
C5 0.021(3) 0.030(3) 0.028(3) -0.005(2) 0.004(2) -0.003(2)
C6 0.020(3) 0.026(3) 0.024(3) 0.002(2) 0.001(2) -0.006(2)
C7 0.018(3) 0.019(3) 0.020(3) -0.001(2) -0.002(2) -0.005(2)
C8 0.027(3) 0.020(3) 0.019(3) -0.001(2) -0.002(2) -0.008(2)
C9 0.025(3) 0.026(3) 0.016(3) -0.005(2) -0.004(2) -0.008(2)
C10 0.017(3) 0.022(3) 0.023(3) 0.003(2) -0.006(2) -0.004(2)
C11 0.019(3) 0.023(3) 0.020(3) -0.001(2) -0.004(2) -0.006(2)
C12 0.024(3) 0.016(2) 0.016(3) 0.0004(19) -0.004(2) -0.006(2)
C13 0.010(2) 0.030(3) 0.015(3) -0.004(2) -0.0021(19) -0.001(2)
C14 0.019(3) 0.038(3) 0.022(3) 0.004(2) -0.001(2) -0.011(2)
C15 0.036(3) 0.048(4) 0.030(4) -0.005(3) -0.009(3) -0.021(3)
C16 0.038(4) 0.066(5) 0.025(4) 0.006(3) -0.016(3) -0.022(3)
C17 0.027(3) 0.046(4) 0.020(3) 0.007(3) -0.005(2) -0.005(3)
C18 0.019(3) 0.027(3) 0.016(3) -0.001(2) 0.003(2) 0.000(2)
C19 0.051(4) 0.024(3) 0.037(4) 0.001(3) -0.006(3) -0.018(3)
C20 0.035(3) 0.042(4) 0.032(4) 0.001(3) 0.008(3) -0.013(3)
C21 0.018(3) 0.042(4) 0.018(3) 0.004(2) 0.000(2) -0.003(2)
C22 0.020(3) 0.070(5) 0.022(3) 0.008(3) -0.004(3) -0.006(3)
C23 0.026(4) 0.090(7) 0.042(5) 0.041(5) 0.004(3) 0.011(4)
C24 0.036(4) 0.061(5) 0.037(4) 0.020(4) 0.011(3) 0.013(4)
C25 0.037(4) 0.043(4) 0.029(4) 0.003(3) 0.013(3) 0.001(3)
C26 0.022(3) 0.036(3) 0.018(3) 0.003(2) 0.001(2) -0.001(2)
C27 0.018(3) 0.037(3) 0.027(3) 0.002(3) -0.005(2) -0.003(2)
S2 0.0571(11) 0.0297(8) 0.0233(8) -0.0037(6) 0.0049(7) -0.0215(7)
P2 0.0150(6) 0.0275(7) 0.0153(7) -0.0017(5) -0.0005(5) -0.0054(5)
F4 0.073(3) 0.049(3) 0.058(3) -0.008(2) 0.028(3) -0.011(2)
F5 0.046(3) 0.157(6) 0.127(6) -0.113(5) 0.000(3) -0.020(3)
F6 0.056(3) 0.105(5) 0.090(4) 0.041(4) 0.002(3) 0.017(3)
O2 0.020(2) 0.044(3) 0.025(2) -0.0101(19) 0.0010(17) -0.0130(18)
C28 0.019(2) 0.022(3) 0.012(3) -0.004(2) 0.003(2) -0.004(2)
C29 0.028(3) 0.028(3) 0.013(3) -0.003(2) 0.002(2) -0.007(2)
C30 0.030(3) 0.029(3) 0.024(3) 0.010(2) 0.001(2) 0.000(3)
C31 0.033(3) 0.053(4) 0.025(4) 0.010(3) -0.008(3) 0.001(3)
C32 0.032(3) 0.045(4) 0.021(3) -0.003(3) -0.007(3) -0.013(3)
C33 0.021(3) 0.028(3) 0.017(3) 0.000(2) -0.001(2) -0.005(2)
C34 0.049(4) 0.035(3) 0.032(4) 0.004(3) 0.001(3) -0.023(3)
C35 0.053(4) 0.023(3) 0.038(4) 0.002(3) -0.004(3) -0.009(3)
C36 0.019(3) 0.019(2) 0.014(3) -0.0005(19) -0.003(2) -0.006(2)
C37 0.016(2) 0.021(3) 0.017(3) 0.002(2) -0.002(2) -0.006(2)
C38 0.023(3) 0.032(3) 0.013(3) 0.003(2) -0.003(2) -0.007(2)
C39 0.022(3) 0.032(3) 0.024(3) 0.003(2) -0.009(2) -0.006(2)
C40 0.019(3) 0.035(3) 0.031(4) -0.001(3) -0.008(2) -0.005(2)
C41 0.017(3) 0.027(3) 0.024(3) -0.005(2) 0.000(2) -0.005(2)
C42 0.021(3) 0.051(4) 0.022(3) -0.003(3) 0.002(2) -0.006(3)
C43 0.014(2) 0.026(3) 0.021(3) 0.004(2) -0.001(2) -0.007(2)
C44 0.026(3) 0.022(3) 0.022(3) 0.001(2) -0.001(2) -0.004(2)
C45 0.029(3) 0.025(3) 0.024(3) -0.004(2) 0.005(3) 0.000(2)
C46 0.024(3) 0.036(3) 0.026(3) 0.005(3) 0.005(3) -0.006(3)
C47 0.032(3) 0.025(3) 0.027(3) 0.004(2) 0.000(3) -0.009(2)
C48 0.024(3) 0.022(3) 0.025(3) -0.002(2) -0.003(2) -0.003(2)
C49 0.018(3) 0.040(3) 0.008(3) -0.001(2) 0.005(2) 0.001(2)
C50 0.023(3) 0.036(3) 0.018(3) 0.003(2) 0.003(2) -0.003(2)
C51 0.043(4) 0.033(4) 0.032(4) 0.000(3) 0.009(3) -0.002(3)
C52 0.045(4) 0.041(4) 0.040(4) 0.026(3) 0.009(3) 0.011(3)
C53 0.028(3) 0.068(5) 0.026(4) 0.014(3) 0.000(3) 0.011(3)
C54 0.021(3) 0.052(4) 0.018(3) 0.005(3) 0.001(2) 0.004(3)

loop_
_atom_type_symbol
_atom_type_description
_atom_type_scat_dispersion_real
_atom_type_scat_dispersion_imag
_atom_type_scat_source
C C 0.0033 0.0016 'International Tables Vol C Tables 4.2.6.8 and 6.1.1.4'
H H 0.0000 0.0000 'International Tables Vol C Tables 4.2.6.8 and 6.1.1.4'
F F 0.0171 0.0103 'International Tables Vol C Tables 4.2.6.8 and 6.1.1.4'
O O 0.0106 0.0060 'International Tables Vol C Tables 4.2.6.8 and 6.1.1.4'
P P 0.1023 0.0942 'International Tables Vol C Tables 4.2.6.8 and 6.1.1.4'
S S 0.1246 0.1234 'International Tables Vol C Tables 4.2.6.8 and 6.1.1.4'

loop_
_geom_angle_atom_site_label_1
_geom_angle_atom_site_label_2
_geom_angle_atom_site_label_3
_geom_angle
_geom_angle_site_symmetry_1
_geom_angle_site_symmetry_3
_geom_angle_publ_flag
C18 S1 C20 101.1(3) . . ?
O1 P1 C1 111.3(3) . . ?
O1 P1 C7 113.3(3) . . ?
O1 P1 C21 113.4(3) . . ?
C1 P1 C7 106.6(3) . . ?
C21 P1 C1 105.9(3) . . ?
C21 P1 C7 105.7(3) . . ?
C2 C1 P1 117.4(4) . . ?
C6 C1 P1 124.0(4) . . ?
C6 C1 C2 118.5(5) . . ?
C1 C2 H2 119.7 . . ?
C3 C2 C1 120.6(6) . . ?
C3 C2 H2 119.7 . . ?
C2 C3 H3 119.9 . . ?
C4 C3 C2 120.2(6) . . ?
C4 C3 H3 119.9 . . ?
C3 C4 H4 120.0 . . ?
C5 C4 C3 120.0(6) . . ?
C5 C4 H4 120.0 . . ?
C4 C5 H5 120.3 . . ?
C4 C5 C6 119.4(6) . . ?
C6 C5 H5 120.3 . . ?
C1 C6 C5 121.2(5) . . ?
C1 C6 H6 119.4 . . ?
C5 C6 H6 119.4 . . ?
C8 C7 P1 120.3(4) . . ?
C8 C7 C12 119.3(5) . . ?
C12 C7 P1 120.5(4) . . ?
C7 C8 H8 119.5 . . ?
C9 C8 C7 120.9(5) . . ?
C9 C8 H8 119.5 . . ?
C8 C9 H9 120.2 . . ?
C10 C9 C8 119.6(5) . . ?
C10 C9 H9 120.2 . . ?
C9 C10 H10 119.4 . . ?
C9 C10 C11 121.3(5) . . ?
C11 C10 H10 119.4 . . ?
C10 C11 C12 119.3(5) . . ?
C10 C11 C27 119.3(5) . . ?
C12 C11 C27 121.4(5) . . ?
C7 C12 C13 122.7(5) . . ?
C11 C12 C7 119.6(5) . . ?
C11 C12 C13 117.7(5) . . ?
C14 C13 C12 118.3(5) . . ?
C18 C13 C12 122.3(5) . . ?
C18 C13 C14 119.4(5) . . ?
C13 C14 C19 121.3(5) . . ?
C15 C14 C13 119.2(5) . . ?
C15 C14 C19 119.4(6) . . ?
C14 C15 H15 119.7 . . ?
C16 C15 C14 120.5(6) . . ?
C16 C15 H15 119.7 . . ?
C15 C16 H16 119.7 . . ?
C17 C16 C15 120.7(6) . . ?
C17 C16 H16 119.7 . . ?
C16 C17 H17 120.5 . . ?
C16 C17 C18 119.0(6) . . ?
C18 C17 H17 120.5 . . ?
C13 C18 S1 119.6(4) . . ?
C13 C18 C17 121.0(6) . . ?
C17 C18 S1 119.3(5) . . ?
C14 C19 H19A 109.5 . . ?
C14 C19 H19B 109.5 . . ?
C14 C19 H19C 109.5 . . ?
H19A C19 H19B 109.5 . . ?
H19A C19 H19C 109.5 . . ?
H19B C19 H19C 109.5 . . ?
F1 C20 S1 114.7(5) . . ?
F1 C20 F2 107.1(7) . . ?
F1 C20 F3 107.4(6) . . ?
F2 C20 S1 114.0(5) . . ?
F2 C20 F3 105.4(6) . . ?
F3 C20 S1 107.7(5) . . ?
C22 C21 P1 120.4(5) . . ?
C22 C21 C26 118.2(6) . . ?
C26 C21 P1 121.4(5) . . ?
C21 C22 H22 120.3 . . ?
C21 C22 C23 119.5(8) . . ?
C23 C22 H22 120.3 . . ?
C22 C23 H23 119.2 . . ?
C24 C23 C22 121.6(7) . . ?
C24 C23 H23 119.2 . . ?
C23 C24 H24 120.4 . . ?
C23 C24 C25 119.2(7) . . ?
C25 C24 H24 120.4 . . ?
C24 C25 H25 120.0 . . ?
C26 C25 C24 119.9(8) . . ?
C26 C25 H25 120.0 . . ?
C21 C26 H26 119.2 . . ?
C25 C26 C21 121.6(6) . . ?
C25 C26 H26 119.2 . . ?
C11 C27 H27A 109.5 . . ?
C11 C27 H27B 109.5 . . ?
C11 C27 H27C 109.5 . . ?
H27A C27 H27B 109.5 . . ?
H27A C27 H27C 109.5 . . ?
H27B C27 H27C 109.5 . . ?
C33 S2 C35 98.5(3) . . ?
O2 P2 C37 112.1(2) . . ?
O2 P2 C43 110.4(2) . . ?
O2 P2 C49 113.6(3) . . ?
C43 P2 C37 107.7(2) . . ?
C49 P2 C37 106.1(3) . . ?
C49 P2 C43 106.6(2) . . ?
C29 C28 C33 120.1(5) . . ?
C29 C28 C36 118.5(5) . . ?
C33 C28 C36 121.4(5) . . ?
C28 C29 C30 118.2(5) . . ?
C28 C29 C34 122.4(5) . . ?
C30 C29 C34 119.4(5) . . ?
C29 C30 H30 119.1 . . ?
C31 C30 C29 121.8(5) . . ?
C31 C30 H30 119.1 . . ?
C30 C31 H31 120.2 . . ?
C30 C31 C32 119.7(6) . . ?
C32 C31 H31 120.2 . . ?
C31 C32 H32 120.2 . . ?
C33 C32 C31 119.6(6) . . ?
C33 C32 H32 120.2 . . ?
C28 C33 S2 120.8(4) . . ?
C32 C33 S2 118.7(5) . . ?
C32 C33 C28 120.5(5) . . ?
C29 C34 H34A 109.5 . . ?
C29 C34 H34B 109.5 . . ?
C29 C34 H34C 109.5 . . ?
H34A C34 H34B 109.5 . . ?
H34A C34 H34C 109.5 . . ?
H34B C34 H34C 109.5 . . ?
F4 C35 S2 117.0(4) . . ?
F4 C35 F6 103.7(6) . . ?
F5 C35 S2 111.9(5) . . ?
F5 C35 F4 106.6(7) . . ?
F5 C35 F6 105.4(7) . . ?
F6 C35 S2 111.2(5) . . ?
C37 C36 C28 120.2(5) . . ?
C41 C36 C28 120.1(5) . . ?
C41 C36 C37 119.6(5) . . ?
C36 C37 P2 119.6(4) . . ?
C38 C37 P2 119.6(4) . . ?
C38 C37 C36 120.6(5) . . ?
C37 C38 H38 120.5 . . ?
C39 C38 C37 119.1(5) . . ?
C39 C38 H38 120.5 . . ?
C38 C39 H39 119.8 . . ?
C40 C39 C38 120.5(5) . . ?
C40 C39 H39 119.7 . . ?
C39 C40 H40 119.4 . . ?
C39 C40 C41 121.3(5) . . ?
C41 C40 H40 119.4 . . ?
C36 C41 C42 121.9(5) . . ?
C40 C41 C36 118.9(5) . . ?
C40 C41 C42 119.3(5) . . ?
C41 C42 H42A 109.5 . . ?
C41 C42 H42B 109.5 . . ?
C41 C42 H42C 109.5 . . ?
H42A C42 H42B 109.5 . . ?
H42A C42 H42C 109.5 . . ?
H42B C42 H42C 109.5 . . ?
C44 C43 P2 123.9(4) . . ?
C44 C43 C48 119.2(5) . . ?
C48 C43 P2 116.7(4) . . ?
C43 C44 H44 119.9 . . ?
C43 C44 C45 120.2(5) . . ?
C45 C44 H44 119.9 . . ?
C44 C45 H45 120.1 . . ?
C46 C45 C44 119.7(5) . . ?
C46 C45 H45 120.1 . . ?
C45 C46 H46 119.5 . . ?
C47 C46 C45 120.9(6) . . ?
C47 C46 H46 119.5 . . ?
C46 C47 H47 120.3 . . ?
C46 C47 C48 119.3(6) . . ?
C48 C47 H47 120.3 . . ?
C43 C48 C47 120.6(5) . . ?
C43 C48 H48 119.7 . . ?
C47 C48 H48 119.7 . . ?
C50 C49 P2 121.5(4) . . ?
C54 C49 P2 118.5(5) . . ?
C54 C49 C50 119.9(6) . . ?
C49 C50 H50 120.0 . . ?
C51 C50 C49 120.1(6) . . ?
C51 C50 H50 120.0 . . ?
C50 C51 H51 120.3 . . ?
C50 C51 C52 119.4(7) . . ?
C52 C51 H51 120.3 . . ?
C51 C52 H52 119.6 . . ?
C53 C52 C51 120.7(6) . . ?
C53 C52 H52 119.6 . . ?
C52 C53 H53 119.7 . . ?
C52 C53 C54 120.6(7) . . ?
C54 C53 H53 119.7 . . ?
C49 C54 H54 120.4 . . ?
C53 C54 C49 119.2(7) . . ?
C53 C54 H54 120.4 . . ?

loop_
_geom_bond_atom_site_label_1
_geom_bond_atom_site_label_2
_geom_bond_distance
_geom_bond_site_symmetry_2
_geom_bond_publ_flag
S1 C18 1.789(6) . ?
S1 C20 1.800(7) . ?
P1 O1 1.480(4) . ?
P1 C1 1.812(6) . ?
P1 C7 1.818(5) . ?
P1 C21 1.791(6) . ?
F1 C20 1.297(8) . ?
F2 C20 1.326(9) . ?
F3 C20 1.331(8) . ?
C1 C2 1.398(8) . ?
C1 C6 1.387(8) . ?
C2 H2 0.9300 . ?
C2 C3 1.391(9) . ?
C3 H3 0.9300 . ?
C3 C4 1.389(9) . ?
C4 H4 0.9300 . ?
C4 C5 1.382(9) . ?
C5 H5 0.9300 . ?
C5 C6 1.404(8) . ?
C6 H6 0.9300 . ?
C7 C8 1.397(8) . ?
C7 C12 1.412(8) . ?
C8 H8 0.9300 . ?
C8 C9 1.384(8) . ?
C9 H9 0.9300 . ?
C9 C10 1.383(8) . ?
C10 H10 0.9300 . ?
C10 C11 1.392(8) . ?
C11 C12 1.406(8) . ?
C11 C27 1.508(8) . ?
C12 C13 1.509(8) . ?
C13 C14 1.395(8) . ?
C13 C18 1.382(8) . ?
C14 C15 1.392(8) . ?
C14 C19 1.510(9) . ?
C15 H15 0.9300 . ?
C15 C16 1.386(10) . ?
C16 H16 0.9300 . ?
C16 C17 1.367(10) . ?
C17 H17 0.9300 . ?
C17 C18 1.403(8) . ?
C19 H19A 0.9600 . ?
C19 H19B 0.9600 . ?
C19 H19C 0.9600 . ?
C21 C22 1.392(8) . ?
C21 C26 1.396(9) . ?
C22 H22 0.9300 . ?
C22 C23 1.400(12) . ?
C23 H23 0.9300 . ?
C23 C24 1.366(13) . ?
C24 H24 0.9300 . ?
C24 C25 1.386(11) . ?
C25 H25 0.9300 . ?
C25 C26 1.378(10) . ?
C26 H26 0.9300 . ?
C27 H27A 0.9600 . ?
C27 H27B 0.9600 . ?
C27 H27C 0.9600 . ?
S2 C33 1.770(6) . ?
S2 C35 1.807(7) . ?
P2 O2 1.493(4) . ?
P2 C37 1.822(5) . ?
P2 C43 1.816(6) . ?
P2 C49 1.803(6) . ?
F4 C35 1.323(8) . ?
F5 C35 1.295(8) . ?
F6 C35 1.327(9) . ?
C28 C29 1.390(8) . ?
C28 C33 1.392(8) . ?
C28 C36 1.507(8) . ?
C29 C30 1.399(8) . ?
C29 C34 1.499(8) . ?
C30 H30 0.9300 . ?
C30 C31 1.368(10) . ?
C31 H31 0.9300 . ?
C31 C32 1.391(9) . ?
C32 H32 0.9300 . ?
C32 C33 1.384(8) . ?
C34 H34A 0.9600 . ?
C34 H34B 0.9600 . ?
C34 H34C 0.9600 . ?
C36 C37 1.405(7) . ?
C36 C41 1.403(8) . ?
C37 C38 1.398(8) . ?
C38 H38 0.9300 . ?
C38 C39 1.390(8) . ?
C39 H39 0.9300 . ?
C39 C40 1.381(9) . ?
C40 H40 0.9300 . ?
C40 C41 1.394(9) . ?
C41 C42 1.507(8) . ?
C42 H42A 0.9600 . ?
C42 H42B 0.9600 . ?
C42 H42C 0.9600 . ?
C43 C44 1.390(8) . ?
C43 C48 1.394(8) . ?
C44 H44 0.9300 . ?
C44 C45 1.397(8) . ?
C45 H45 0.9300 . ?
C45 C46 1.383(9) . ?
C46 H46 0.9300 . ?
C46 C47 1.377(9) . ?
C47 H47 0.9300 . ?
C47 C48 1.399(8) . ?
C48 H48 0.9300 . ?
C49 C50 1.403(9) . ?
C49 C54 1.393(8) . ?
C50 H50 0.9300 . ?
C50 C51 1.379(9) . ?
C51 H51 0.9300 . ?
C51 C52 1.390(11) . ?
C52 H52 0.9300 . ?
C52 C53 1.374(12) . ?
C53 H53 0.9300 . ?
C53 C54 1.384(10) . ?
C54 H54 0.9300 . ?

loop_
_geom_torsion_atom_site_label_1
_geom_torsion_atom_site_label_2
_geom_torsion_atom_site_label_3
_geom_torsion_atom_site_label_4
_geom_torsion
_geom_torsion_site_symmetry_1
_geom_torsion_site_symmetry_2
_geom_torsion_site_symmetry_3
_geom_torsion_site_symmetry_4
_geom_torsion_publ_flag
P1 C1 C2 C3 -177.9(5) . . . . ?
P1 C1 C6 C5 176.3(5) . . . . ?
P1 C7 C8 C9 178.2(4) . . . . ?
P1 C7 C12 C11 -177.8(4) . . . . ?
P1 C7 C12 C13 0.4(7) . . . . ?
P1 C21 C22 C23 178.4(5) . . . . ?
P1 C21 C26 C25 -179.0(5) . . . . ?
O1 P1 C1 C2 55.8(5) . . . . ?
O1 P1 C1 C6 -120.7(5) . . . . ?
O1 P1 C7 C8 -133.0(4) . . . . ?
O1 P1 C7 C12 45.7(5) . . . . ?
O1 P1 C21 C22 8.8(6) . . . . ?
O1 P1 C21 C26 -172.0(5) . . . . ?
C1 P1 C7 C8 -10.2(5) . . . . ?
C1 P1 C7 C12 168.5(4) . . . . ?
C1 P1 C21 C22 -113.6(5) . . . . ?
C1 P1 C21 C26 65.6(5) . . . . ?
C1 C2 C3 C4 1.0(9) . . . . ?
C2 C1 C6 C5 -0.2(9) . . . . ?
C2 C3 C4 C5 0.6(10) . . . . ?
C3 C4 C5 C6 -1.9(9) . . . . ?
C4 C5 C6 C1 1.8(9) . . . . ?
C6 C1 C2 C3 -1.2(9) . . . . ?
C7 P1 C1 C2 -68.2(5) . . . . ?
C7 P1 C1 C6 115.3(5) . . . . ?
C7 P1 C21 C22 133.5(5) . . . . ?
C7 P1 C21 C26 -47.3(6) . . . . ?
C7 C8 C9 C10 0.1(8) . . . . ?
C7 C12 C13 C14 -90.6(6) . . . . ?
C7 C12 C13 C18 90.6(7) . . . . ?
C8 C7 C12 C11 1.0(8) . . . . ?
C8 C7 C12 C13 179.2(5) . . . . ?
C8 C9 C10 C11 0.1(8) . . . . ?
C9 C10 C11 C12 0.3(8) . . . . ?
C9 C10 C11 C27 -179.4(5) . . . . ?
C10 C11 C12 C7 -0.9(8) . . . . ?
C10 C11 C12 C13 -179.2(5) . . . . ?
C11 C12 C13 C14 87.6(6) . . . . ?
C11 C12 C13 C18 -91.2(6) . . . . ?
C12 C7 C8 C9 -0.6(8) . . . . ?
C12 C13 C14 C15 -178.2(5) . . . . ?
C12 C13 C14 C19 2.1(8) . . . . ?
C12 C13 C18 S1 -1.9(7) . . . . ?
C12 C13 C18 C17 -179.8(5) . . . . ?
C13 C14 C15 C16 -2.7(9) . . . . ?
C14 C13 C18 S1 179.3(4) . . . . ?
C14 C13 C18 C17 1.4(8) . . . . ?
C14 C15 C16 C17 2.5(10) . . . . ?
C15 C16 C17 C18 -0.4(10) . . . . ?
C16 C17 C18 S1 -179.4(5) . . . . ?
C16 C17 C18 C13 -1.5(9) . . . . ?
C18 S1 C20 F1 -54.1(6) . . . . ?
C18 S1 C20 F2 69.9(6) . . . . ?
C18 S1 C20 F3 -173.5(5) . . . . ?
C18 C13 C14 C15 0.7(8) . . . . ?
C18 C13 C14 C19 -179.1(5) . . . . ?
C19 C14 C15 C16 177.1(6) . . . . ?
C20 S1 C18 C13 124.9(5) . . . . ?
C20 S1 C18 C17 -57.2(5) . . . . ?
C21 P1 C1 C2 179.5(5) . . . . ?
C21 P1 C1 C6 3.0(6) . . . . ?
C21 P1 C7 C8 102.2(5) . . . . ?
C21 P1 C7 C12 -79.0(5) . . . . ?
C21 C22 C23 C24 1.4(11) . . . . ?
C22 C21 C26 C25 0.2(9) . . . . ?
C22 C23 C24 C25 -1.4(11) . . . . ?
C23 C24 C25 C26 0.7(10) . . . . ?
C24 C25 C26 C21 -0.2(10) . . . . ?
C26 C21 C22 C23 -0.8(9) . . . . ?
C27 C11 C12 C7 178.9(5) . . . . ?
C27 C11 C12 C13 0.6(8) . . . . ?
P2 C37 C38 C39 -174.6(4) . . . . ?
P2 C43 C44 C45 -176.6(4) . . . . ?
P2 C43 C48 C47 176.6(5) . . . . ?
P2 C49 C50 C51 178.8(5) . . . . ?
P2 C49 C54 C53 -179.6(5) . . . . ?
O2 P2 C37 C36 -53.3(5) . . . . ?
O2 P2 C37 C38 122.3(5) . . . . ?
O2 P2 C43 C44 131.8(5) . . . . ?
O2 P2 C43 C48 -43.1(5) . . . . ?
O2 P2 C49 C50 170.7(4) . . . . ?
O2 P2 C49 C54 -11.3(5) . . . . ?
C28 C29 C30 C31 -0.6(9) . . . . ?
C28 C36 C37 P2 -10.9(7) . . . . ?
C28 C36 C37 C38 173.6(5) . . . . ?
C28 C36 C41 C40 -174.3(5) . . . . ?
C28 C36 C41 C42 5.8(8) . . . . ?
C29 C28 C33 S2 -176.5(4) . . . . ?
C29 C28 C33 C32 4.2(8) . . . . ?
C29 C28 C36 C37 -95.9(6) . . . . ?
C29 C28 C36 C41 80.0(7) . . . . ?
C29 C30 C31 C32 2.3(9) . . . . ?
C30 C31 C32 C33 -0.7(9) . . . . ?
C31 C32 C33 S2 178.2(5) . . . . ?
C31 C32 C33 C28 -2.5(9) . . . . ?
C33 S2 C35 F4 -16.5(6) . . . . ?
C33 S2 C35 F5 107.0(6) . . . . ?
C33 S2 C35 F6 -135.4(5) . . . . ?
C33 C28 C29 C30 -2.6(8) . . . . ?
C33 C28 C29 C34 176.1(6) . . . . ?
C33 C28 C36 C37 84.4(6) . . . . ?
C33 C28 C36 C41 -99.7(6) . . . . ?
C34 C29 C30 C31 -179.4(6) . . . . ?
C35 S2 C33 C28 109.0(5) . . . . ?
C35 S2 C33 C32 -71.7(5) . . . . ?
C36 C28 C29 C30 177.7(5) . . . . ?
C36 C28 C29 C34 -3.5(8) . . . . ?
C36 C28 C33 S2 3.1(7) . . . . ?
C36 C28 C33 C32 -176.2(5) . . . . ?
C36 C37 C38 C39 1.0(8) . . . . ?
C37 P2 C43 C44 -105.4(5) . . . . ?
C37 P2 C43 C48 79.7(5) . . . . ?
C37 P2 C49 C50 47.1(5) . . . . ?
C37 P2 C49 C54 -134.9(5) . . . . ?
C37 C36 C41 C40 1.6(8) . . . . ?
C37 C36 C41 C42 -178.3(5) . . . . ?
C37 C38 C39 C40 1.1(9) . . . . ?
C38 C39 C40 C41 -1.8(9) . . . . ?
C39 C40 C41 C36 0.4(9) . . . . ?
C39 C40 C41 C42 -179.7(6) . . . . ?
C41 C36 C37 P2 173.2(4) . . . . ?
C41 C36 C37 C38 -2.3(8) . . . . ?
C43 P2 C37 C36 -175.0(4) . . . . ?
C43 P2 C37 C38 0.6(5) . . . . ?
C43 P2 C49 C50 -67.4(5) . . . . ?
C43 P2 C49 C54 110.5(5) . . . . ?
C43 C44 C45 C46 0.9(9) . . . . ?
C44 C43 C48 C47 1.5(9) . . . . ?
C44 C45 C46 C47 0.5(10) . . . . ?
C45 C46 C47 C48 -0.9(10) . . . . ?
C46 C47 C48 C43 -0.1(9) . . . . ?
C48 C43 C44 C45 -1.9(8) . . . . ?
C49 P2 C37 C36 71.2(5) . . . . ?
C49 P2 C37 C38 -113.2(4) . . . . ?
C49 P2 C43 C44 8.1(5) . . . . ?
C49 P2 C43 C48 -166.8(4) . . . . ?
C49 C50 C51 C52 -0.9(9) . . . . ?
C50 C49 C54 C53 -1.6(9) . . . . ?
C50 C51 C52 C53 1.9(10) . . . . ?
C51 C52 C53 C54 -2.7(11) . . . . ?
C52 C53 C54 C49 2.5(10) . . . . ?
C54 C49 C50 C51 0.8(9) . . . . ?
